data_7155256
loop_
_publ_author_name
'Murphy, R. B.'
'Norman, R. E.'
'White, J. M.'
'Perkins, M. V.'
'Johnston, M. R.'

_publ_section_title
;
 Tetra-porphyrin molecular tweezers: two binding sites linked via a
 polycyclic scaffold and rotating phenyl diimide core.
;
_journal_issue 37
_journal_name_full 'Organic &amp; biomolecular chemistry'
_journal_page_first 8707
_journal_page_last 8720
_journal_paper_doi 10.1039/c6ob01588c
_journal_volume 14
_journal_year 2016
_chemical_formula_moiety 'C20 H17 N O5'
_chemical_formula_sum 'C20 H17 N O5'
_chemical_formula_weight 351.35
_chemical_name_systematic
; 
 ? 
;
_space_group_IT_number 14
_symmetry_cell_setting monoclinic
_symmetry_space_group_name_Hall '-P 2yn'
_symmetry_space_group_name_H-M 'P 1 21/n 1'
_atom_sites_solution_hydrogens geom
_atom_sites_solution_primary direct
_atom_sites_solution_secondary difmap
_audit_creation_method SHELXL-97
_audit_update_record
;
2016-06-18 deposited with the CCDC.
2016-08-18 downloaded from the CCDC.
;
_cell_angle_alpha 90.00
_cell_angle_beta 97.793(4)
_cell_angle_gamma 90.00
_cell_formula_units_Z 4
_cell_length_a 7.4138(4)
_cell_length_b 22.8374(10)
_cell_length_c 9.5317(5)
_cell_measurement_reflns_used 4079
_cell_measurement_temperature 173(2)
_cell_measurement_theta_max 29.2034
_cell_measurement_theta_min 2.6703
_cell_volume 1598.93(14)
_computing_cell_refinement
;
CrysAlisPro, Agilent Technologies,
Version 1.171.35.21 (release 20-01-2012 CrysAlis171 .NET)
(compiled Jan 23 2012,18:06:46)
;
_computing_data_collection
;
CrysAlisPro, Agilent Technologies,
Version 1.171.35.21 (release 20-01-2012 CrysAlis171 .NET)
(compiled Jan 23 2012,18:06:46)
;
_computing_data_reduction
;
CrysAlisPro, Agilent Technologies,
Version 1.171.35.21 (release 20-01-2012 CrysAlis171 .NET)
(compiled Jan 23 2012,18:06:46)
;
_computing_molecular_graphics 'X-Seed_(Barbour 2003)'
_computing_publication_material 'SHELXL-97 (Sheldrick, 1997)'
_computing_structure_refinement 'SHELXL-97 (Sheldrick, 1997)'
_computing_structure_solution 'SHELXS-97 (Sheldrick, 1990)'
_diffrn_ambient_temperature 173(2)
_diffrn_detector_area_resol_mean 16.1695
_diffrn_measured_fraction_theta_full 0.999
_diffrn_measured_fraction_theta_max 0.880
_diffrn_measurement_device_type 'Xcalibur, Eos'
_diffrn_measurement_method '\w scans'
_diffrn_radiation_monochromator graphite
_diffrn_radiation_source 'fine-focus sealed tube'
_diffrn_radiation_type MoK\a
_diffrn_radiation_wavelength 0.71073
_diffrn_reflns_av_R_equivalents 0.0399
_diffrn_reflns_av_sigmaI/netI 0.0381
_diffrn_reflns_limit_h_max 9
_diffrn_reflns_limit_h_min -10
_diffrn_reflns_limit_k_max 30
_diffrn_reflns_limit_k_min -27
_diffrn_reflns_limit_l_max 12
_diffrn_reflns_limit_l_min -12
_diffrn_reflns_number 14283
_diffrn_reflns_theta_full 25.00
_diffrn_reflns_theta_max 29.27
_diffrn_reflns_theta_min 2.80
_exptl_absorpt_coefficient_mu 0.106
_exptl_absorpt_correction_T_max 1.00000
_exptl_absorpt_correction_T_min 0.78618
_exptl_absorpt_correction_type multi-scan
_exptl_absorpt_process_details
;
CrysAlisPro, Agilent Technologies,
Version 1.171.35.21 (release 20-01-2012 CrysAlis171 .NET)
(compiled Jan 23 2012,18:06:46)
Empirical absorption correction using spherical harmonics,
 implemented in SCALE3 ABSPACK scaling algorithm.
;
_exptl_crystal_colour colourless
_exptl_crystal_density_diffrn 1.460
_exptl_crystal_density_method 'not measured'
_exptl_crystal_description block
_exptl_crystal_F_000 736
_exptl_crystal_size_max 0.461
_exptl_crystal_size_mid 0.256
_exptl_crystal_size_min 0.158
_refine_diff_density_max 0.296
_refine_diff_density_min -0.240
_refine_diff_density_rms 0.053
_refine_ls_extinction_method none
_refine_ls_goodness_of_fit_ref 1.017
_refine_ls_hydrogen_treatment constr
_refine_ls_matrix_type full
_refine_ls_number_parameters 236
_refine_ls_number_reflns 3830
_refine_ls_number_restraints 0
_refine_ls_restrained_S_all 1.017
_refine_ls_R_factor_all 0.0588
_refine_ls_R_factor_gt 0.0439
_refine_ls_shift/su_max 0.000
_refine_ls_shift/su_mean 0.000
_refine_ls_structure_factor_coef Fsqd
_refine_ls_weighting_details 'calc w=1/[\s^2^(Fo^2^)+(0.0418P)^2^+0.7940P] where P=(Fo^2^+2Fc^2^)/3'
_refine_ls_weighting_scheme calc
_refine_ls_wR_factor_gt 0.0971
_refine_ls_wR_factor_ref 0.1067
_reflns_number_gt 3066
_reflns_number_total 3830
_reflns_threshold_expression >2sigma(I)
_cod_data_source_file c6ob01588c2.cif
_cod_data_source_block RhysFeb2013
_cod_depositor_comments
;Adding full bibliography for 7155256--7155259.cif.

 Adding full bibliography for 7155256--7155259.cif.
;
_cod_database_code 7155256

loop_
_symmetry_equiv_pos_as_xyz
'x, y, z'
'-x+1/2, y+1/2, -z+1/2'
'-x, -y, -z'
'x-1/2, -y-1/2, z-1/2'

loop_
_atom_site_label
_atom_site_type_symbol
_atom_site_fract_x
_atom_site_fract_y
_atom_site_fract_z
_atom_site_U_iso_or_equiv
_atom_site_adp_type
_atom_site_occupancy
_atom_site_symmetry_multiplicity
_atom_site_calc_flag
_atom_site_refinement_flags
O1 O 0.11470(14) 0.02283(4) 0.85589(11) 0.0190(2) Uani 1 1 d .
O2 O -0.19368(13) 0.08505(4) 0.85681(11) 0.0191(2) Uani 1 1 d .
O3 O 0.22641(15) 0.17373(5) 1.16705(11) 0.0245(3) Uani 1 1 d .
N4 N 0.25451(16) 0.19720(5) 0.93564(13) 0.0155(3) Uani 1 1 d .
O5 O 0.22582(14) 0.20180(5) 0.69211(11) 0.0230(2) Uani 1 1 d .
C6 C 0.19700(19) 0.16278(6) 1.04159(15) 0.0158(3) Uani 1 1 d .
C7 C 0.19252(18) 0.17783(6) 0.79953(15) 0.0152(3) Uani 1 1 d .
O8 O -0.02358(19) 0.46074(5) 0.84357(13) 0.0346(3) Uani 1 1 d .
C9 C 0.17386(19) 0.06598(6) 0.76200(16) 0.0175(3) Uani 1 1 d .
H9 H 0.1456 0.0568 0.6588 0.021 Uiso 1 1 calc R
C10 C 0.08202(18) 0.12284(6) 0.81133(15) 0.0139(3) Uani 1 1 d .
C11 C 0.0652(2) 0.40921(6) 0.88227(16) 0.0238(3) Uani 1 1 d .
C12 C -0.12867(19) 0.12865(6) 0.76728(16) 0.0171(3) Uani 1 1 d .
H12 H -0.1715 0.1241 0.6638 0.020 Uiso 1 1 calc R
C13 C 0.3753(2) 0.07093(6) 0.81827(17) 0.0221(3) Uani 1 1 d .
H13 H 0.4724 0.0788 0.7654 0.026 Uiso 1 1 calc R
C14 C -0.0087(2) 0.36345(6) 0.95208(16) 0.0206(3) Uani 1 1 d .
H14 H -0.1255 0.3672 0.9816 0.025 Uiso 1 1 calc R
C15 C 0.0913(2) 0.31218(6) 0.97783(16) 0.0195(3) Uani 1 1 d .
H15 H 0.0412 0.2808 1.0254 0.023 Uiso 1 1 calc R
C16 C 0.1931(2) 0.05077(6) 0.98617(16) 0.0178(3) Uani 1 1 d .
H16 H 0.1822 0.0284 1.0748 0.021 Uiso 1 1 calc R
C17 C -0.11612(19) 0.11045(6) 0.98964(15) 0.0172(3) Uani 1 1 d .
H17 H -0.1464 0.0900 1.0762 0.021 Uiso 1 1 calc R
C18 C 0.3359(2) 0.35239(7) 0.86964(17) 0.0252(3) Uani 1 1 d .
H18 H 0.4534 0.3489 0.8412 0.030 Uiso 1 1 calc R
C19 C 0.09141(18) 0.11138(6) 0.97155(14) 0.0142(3) Uani 1 1 d .
C20 C 0.3867(2) 0.06205(6) 0.95613(18) 0.0219(3) Uani 1 1 d .
H20 H 0.4940 0.0626 1.0231 0.026 Uiso 1 1 calc R
C21 C -0.18286(19) 0.17345(6) 0.97140(17) 0.0200(3) Uani 1 1 d .
H21 H -0.2137 0.1991 1.0430 0.024 Uiso 1 1 calc R
C22 C 0.3691(2) 0.24926(6) 0.96262(17) 0.0207(3) Uani 1 1 d .
H22A H 0.4661 0.2482 0.9008 0.025 Uiso 1 1 calc R
H22B H 0.4283 0.2486 1.0621 0.025 Uiso 1 1 calc R
C23 C -0.18884(19) 0.18501(7) 0.83435(17) 0.0203(3) Uani 1 1 d .
H23 H -0.2233 0.2208 0.7876 0.024 Uiso 1 1 calc R
C24 C 0.2621(2) 0.30554(6) 0.93614(16) 0.0186(3) Uani 1 1 d .
C25 C 0.2388(3) 0.40414(7) 0.84465(18) 0.0292(4) Uani 1 1 d .
H25 H 0.2915 0.4362 0.8016 0.035 Uiso 1 1 calc R
C26 C -0.2049(3) 0.46706(8) 0.8746(2) 0.0362(4) Uani 1 1 d .
H26A H -0.2783 0.4337 0.8352 0.054 Uiso 1 1 calc R
H26B H -0.2572 0.5035 0.8324 0.054 Uiso 1 1 calc R
H26C H -0.2041 0.4683 0.9774 0.054 Uiso 1 1 calc R

loop_
_atom_site_aniso_label
_atom_site_aniso_U_11
_atom_site_aniso_U_22
_atom_site_aniso_U_33
_atom_site_aniso_U_23
_atom_site_aniso_U_13
_atom_site_aniso_U_12
O1 0.0233(5) 0.0117(5) 0.0221(6) -0.0016(4) 0.0037(4) -0.0017(4)
O2 0.0170(5) 0.0181(5) 0.0220(6) -0.0005(4) 0.0020(4) -0.0043(4)
O3 0.0318(6) 0.0231(6) 0.0170(6) -0.0024(4) -0.0026(5) -0.0019(5)
N4 0.0164(6) 0.0117(5) 0.0182(6) -0.0008(5) 0.0013(5) -0.0014(4)
O5 0.0269(6) 0.0204(5) 0.0226(6) 0.0042(4) 0.0069(4) -0.0021(4)
C6 0.0152(7) 0.0135(6) 0.0181(7) 0.0005(5) -0.0006(5) 0.0034(5)
C7 0.0143(6) 0.0132(6) 0.0184(7) 0.0008(5) 0.0032(5) 0.0029(5)
O8 0.0557(8) 0.0188(6) 0.0324(7) 0.0095(5) 0.0172(6) 0.0109(5)
C9 0.0207(7) 0.0138(7) 0.0190(7) -0.0014(5) 0.0059(6) -0.0003(5)
C10 0.0149(7) 0.0120(6) 0.0147(7) -0.0003(5) 0.0021(5) 0.0001(5)
C11 0.0408(9) 0.0139(7) 0.0171(7) 0.0002(6) 0.0056(7) 0.0035(6)
C12 0.0155(7) 0.0177(7) 0.0176(7) 0.0016(6) 0.0008(5) -0.0005(5)
C13 0.0193(7) 0.0146(7) 0.0335(9) -0.0020(6) 0.0081(6) 0.0038(5)
C14 0.0247(8) 0.0176(7) 0.0193(8) -0.0006(6) 0.0018(6) 0.0001(6)
C15 0.0236(8) 0.0143(7) 0.0200(8) 0.0012(6) 0.0006(6) -0.0043(5)
C16 0.0217(7) 0.0115(6) 0.0197(7) 0.0009(5) 0.0008(6) 0.0016(5)
C17 0.0176(7) 0.0174(7) 0.0174(7) 0.0000(6) 0.0052(5) -0.0016(5)
C18 0.0333(9) 0.0175(7) 0.0275(9) -0.0045(6) 0.0137(7) -0.0047(6)
C19 0.0159(7) 0.0116(6) 0.0148(7) 0.0004(5) 0.0013(5) 0.0010(5)
C20 0.0171(7) 0.0146(7) 0.0326(9) -0.0007(6) -0.0011(6) 0.0051(5)
C21 0.0143(7) 0.0191(7) 0.0271(8) -0.0029(6) 0.0049(6) 0.0017(5)
C22 0.0173(7) 0.0147(7) 0.0293(8) -0.0023(6) -0.0002(6) -0.0047(5)
C23 0.0139(7) 0.0184(7) 0.0281(8) 0.0017(6) 0.0009(6) 0.0022(5)
C24 0.0236(7) 0.0127(7) 0.0192(7) -0.0030(6) 0.0021(6) -0.0028(5)
C25 0.0498(11) 0.0146(7) 0.0274(9) 0.0012(6) 0.0201(8) -0.0035(7)
C26 0.0510(12) 0.0260(9) 0.0319(10) 0.0071(7) 0.0074(8) 0.0162(8)

loop_
_atom_type_symbol
_atom_type_description
_atom_type_scat_dispersion_real
_atom_type_scat_dispersion_imag
_atom_type_scat_source
C C 0.0033 0.0016 'International Tables Vol C Tables 4.2.6.8 and 6.1.1.4'
H H 0.0000 0.0000 'International Tables Vol C Tables 4.2.6.8 and 6.1.1.4'
N N 0.0061 0.0033 'International Tables Vol C Tables 4.2.6.8 and 6.1.1.4'
O O 0.0106 0.0060 'International Tables Vol C Tables 4.2.6.8 and 6.1.1.4'

loop_
_geom_angle_atom_site_label_1
_geom_angle_atom_site_label_2
_geom_angle_atom_site_label_3
_geom_angle
C9 O1 C16 96.38(10)
C12 O2 C17 96.71(10)
C7 N4 C6 113.76(11)
C7 N4 C22 122.25(12)
C6 N4 C22 123.99(12)
O3 C6 N4 124.58(13)
O3 C6 C19 127.42(13)
N4 C6 C19 107.99(12)
O5 C7 N4 124.35(13)
O5 C7 C10 127.64(13)
N4 C7 C10 108.00(12)
C11 O8 C26 117.58(13)
O1 C9 C13 101.48(11)
O1 C9 C10 101.49(11)
C13 C9 C10 106.16(11)
O1 C9 H9 115.3
C13 C9 H9 115.3
C10 C9 H9 115.3
C7 C10 C19 105.23(11)
C7 C10 C12 116.11(11)
C19 C10 C12 100.91(11)
C7 C10 C9 113.82(11)
C19 C10 C9 101.15(11)
C12 C10 C9 116.58(11)
O8 C11 C25 115.45(14)
O8 C11 C14 124.49(15)
C25 C11 C14 120.06(14)
O2 C12 C23 101.22(11)
O2 C12 C10 100.64(10)
C23 C12 C10 107.20(11)
O2 C12 H12 115.3
C23 C12 H12 115.3
C10 C12 H12 115.3
C20 C13 C9 105.47(13)
C20 C13 H13 127.3
C9 C13 H13 127.3
C15 C14 C11 118.81(15)
C15 C14 H14 120.6
C11 C14 H14 120.6
C24 C15 C14 121.87(14)
C24 C15 H15 119.1
C14 C15 H15 119.1
O1 C16 C20 101.09(12)
O1 C16 C19 100.38(10)
C20 C16 C19 106.67(11)
O1 C16 H16 115.6
C20 C16 H16 115.6
C19 C16 H16 115.6
O2 C17 C21 101.27(11)
O2 C17 C19 100.91(11)
C21 C17 C19 106.41(11)
O2 C17 H17 115.4
C21 C17 H17 115.4
C19 C17 H17 115.4
C25 C18 C24 120.39(15)
C25 C18 H18 119.8
C24 C18 H18 119.8
C6 C19 C10 104.84(11)
C6 C19 C17 114.66(11)
C10 C19 C17 101.39(10)
C6 C19 C16 115.47(11)
C10 C19 C16 101.18(11)
C17 C19 C16 116.29(11)
C13 C20 C16 106.15(13)
C13 C20 H20 126.9
C16 C20 H20 126.9
C23 C21 C17 105.49(13)
C23 C21 H21 127.3
C17 C21 H21 127.3
N4 C22 C24 112.45(12)
N4 C22 H22A 109.1
C24 C22 H22A 109.1
N4 C22 H22B 109.1
C24 C22 H22B 109.1
H22A C22 H22B 107.8
C21 C23 C12 105.73(13)
C21 C23 H23 127.1
C12 C23 H23 127.1
C15 C24 C18 118.50(14)
C15 C24 C22 121.59(13)
C18 C24 C22 119.92(14)
C11 C25 C18 120.30(15)
C11 C25 H25 119.8
C18 C25 H25 119.8
O8 C26 H26A 109.5
O8 C26 H26B 109.5
H26A C26 H26B 109.5
O8 C26 H26C 109.5
H26A C26 H26C 109.5
H26B C26 H26C 109.5

loop_
_geom_bond_atom_site_label_1
_geom_bond_atom_site_label_2
_geom_bond_distance
O1 C9 1.4391(17)
O1 C16 1.4461(17)
O2 C12 1.4365(17)
O2 C17 1.4397(17)
O3 C6 1.2122(17)
N4 C7 1.3886(18)
N4 C6 1.3915(18)
N4 C22 1.4637(17)
O5 C7 1.2154(17)
C6 C19 1.5148(19)
C7 C10 1.5120(19)
O8 C11 1.3745(18)
O8 C26 1.422(2)
C9 C13 1.521(2)
C9 C10 1.5676(19)
C9 H9 1.0000
C10 C19 1.5417(19)
C10 C12 1.5671(19)
C11 C25 1.387(2)
C11 C14 1.391(2)
C12 C23 1.530(2)
C12 H12 1.0000
C13 C20 1.321(2)
C13 H13 0.9500
C14 C15 1.390(2)
C14 H14 0.9500
C15 C24 1.385(2)
C15 H15 0.9500
C16 C20 1.523(2)
C16 C19 1.5732(19)
C16 H16 1.0000
C17 C21 1.524(2)
C17 C19 1.5714(19)
C17 H17 1.0000
C18 C25 1.387(2)
C18 C24 1.393(2)
C18 H18 0.9500
C20 H20 0.9500
C21 C23 1.328(2)
C21 H21 0.9500
C22 C24 1.514(2)
C22 H22A 0.9900
C22 H22B 0.9900
C23 H23 0.9500
C25 H25 0.9500
C26 H26A 0.9800
C26 H26B 0.9800
C26 H26C 0.9800

loop_
_geom_torsion_atom_site_label_1
_geom_torsion_atom_site_label_2
_geom_torsion_atom_site_label_3
_geom_torsion_atom_site_label_4
_geom_torsion
C7 N4 C6 O3 -175.45(13)
C22 N4 C6 O3 4.3(2)
C7 N4 C6 C19 3.60(15)
C22 N4 C6 C19 -176.62(12)
C6 N4 C7 O5 179.43(13)
C22 N4 C7 O5 -0.4(2)
C6 N4 C7 C10 -1.27(15)
C22 N4 C7 C10 178.95(12)
C16 O1 C9 C13 50.56(12)
C16 O1 C9 C10 -58.78(11)
O5 C7 C10 C19 177.73(14)
N4 C7 C10 C19 -1.54(14)
O5 C7 C10 C12 -71.66(19)
N4 C7 C10 C12 109.07(13)
O5 C7 C10 C9 67.90(18)
N4 C7 C10 C9 -111.37(13)
O1 C9 C10 C7 146.62(11)
C13 C9 C10 C7 40.93(16)
O1 C9 C10 C19 34.30(12)
C13 C9 C10 C19 -71.38(13)
O1 C9 C10 C12 -74.02(14)
C13 C9 C10 C12 -179.70(12)
C26 O8 C11 C25 177.45(15)
C26 O8 C11 C14 -1.4(2)
C17 O2 C12 C23 -50.11(12)
C17 O2 C12 C10 60.01(11)
C7 C10 C12 O2 -150.43(12)
C19 C10 C12 O2 -37.32(12)
C9 C10 C12 O2 71.14(14)
C7 C10 C12 C23 -45.04(16)
C19 C10 C12 C23 68.07(13)
C9 C10 C12 C23 176.53(12)
O1 C9 C13 C20 -32.89(14)
C10 C9 C13 C20 72.81(14)
O8 C11 C14 C15 176.22(14)
C25 C11 C14 C15 -2.6(2)
C11 C14 C15 C24 0.1(2)
C9 O1 C16 C20 -49.87(11)
C9 O1 C16 C19 59.59(12)
C12 O2 C17 C21 50.83(12)
C12 O2 C17 C19 -58.54(11)
O3 C6 C19 C10 174.74(14)
N4 C6 C19 C10 -4.28(14)
O3 C6 C19 C17 64.46(18)
N4 C6 C19 C17 -114.56(13)
O3 C6 C19 C16 -74.87(19)
N4 C6 C19 C16 106.11(13)
C7 C10 C19 C6 3.47(14)
C12 C10 C19 C6 -117.67(11)
C9 C10 C19 C6 122.17(11)
C7 C10 C19 C17 123.05(11)
C12 C10 C19 C17 1.92(12)
C9 C10 C19 C17 -118.24(11)
C7 C10 C19 C16 -116.92(11)
C12 C10 C19 C16 121.94(11)
C9 C10 C19 C16 1.79(12)
O2 C17 C19 C6 146.23(11)
C21 C17 C19 C6 40.91(15)
O2 C17 C19 C10 33.89(12)
C21 C17 C19 C10 -71.43(13)
O2 C17 C19 C16 -74.78(14)
C21 C17 C19 C16 179.90(12)
O1 C16 C19 C6 -149.65(12)
C20 C16 C19 C6 -44.63(16)
O1 C16 C19 C10 -37.10(12)
C20 C16 C19 C10 67.91(13)
O1 C16 C19 C17 71.70(14)
C20 C16 C19 C17 176.71(12)
C9 C13 C20 C16 0.70(15)
O1 C16 C20 C13 31.45(14)
C19 C16 C20 C13 -73.05(14)
O2 C17 C21 C23 -32.92(14)
C19 C17 C21 C23 72.14(14)
C7 N4 C22 C24 76.03(17)
C6 N4 C22 C24 -103.73(15)
C17 C21 C23 C12 0.93(15)
O2 C12 C23 C21 31.39(14)
C10 C12 C23 C21 -73.59(14)
C14 C15 C24 C18 1.5(2)
C14 C15 C24 C22 -179.09(13)
C25 C18 C24 C15 -0.7(2)
C25 C18 C24 C22 179.90(15)
N4 C22 C24 C15 41.3(2)
N4 C22 C24 C18 -139.38(14)
O8 C11 C25 C18 -175.50(15)
C14 C11 C25 C18 3.4(2)
C24 C18 C25 C11 -1.7(3)
